data_4326412
loop_
_publ_author_name
'Geng Bang Jin'
'S. Skanthakumar'
'Richard G. Haire'
'L. Soderholm'
'James A. Ibers'

_publ_contact_author_address
;
       Chemical Sciences and Engineering Division
       Argonne National Laboratory
       Argonne, IL 60439, USA

       Department of Chemistry
       Northwestern University
       2145 Sheridan Road
       Evanston, IL 60208-3113, USA
;
_publ_contact_author_email gjin@anl.gov
_publ_contact_author_fax '+1 630 252 4225'
_publ_contact_author_name 'Geng Bang Jin'
_publ_contact_author_phone '+1 630 252 3658'
_publ_section_title
;
 Neptunium Thiophosphate Chemistry: Intermediate Behavior between Uranium
 and Plutonium
;
_journal_name_full 'Inorganic Chemistry'
_journal_page_first 9688
_journal_page_last 9695
_journal_paper_doi 10.1021/ic201493w
_journal_volume 50
_journal_year 2011
_chemical_formula_moiety 'K11 Np7 P13 S52'
_chemical_formula_sum 'K11 Np7 P13 S52'
_chemical_formula_weight 4158.83
_chemical_name_common 'Undecapotassium Heptaneptunium Tridecakis(tetrathioPhosphate)'
_chemical_name_systematic
; 
 ? 
;
_space_group_IT_number 122
_symmetry_cell_setting tetragonal
_symmetry_space_group_name_Hall 'I -4 2bw'
_symmetry_space_group_name_H-M 'I -4 2 d'
_atom_sites_solution_primary direct
_atom_sites_solution_secondary difmap
_audit_creation_method SHELXL-97
_cell_angle_alpha 90.00
_cell_angle_beta 90.00
_cell_angle_gamma 90.00
_cell_formula_units_Z 8
_cell_length_a 31.937(3)
_cell_length_b 31.937(3)
_cell_length_c 17.2691(15)
_cell_measurement_reflns_used 9765
_cell_measurement_temperature 100(2)
_cell_measurement_theta_max 27.39
_cell_measurement_theta_min 2.85
_cell_volume 17614(3)
_computing_cell_refinement 'APEX2 v2.0-2 (Bruker, 2005)'
_computing_data_collection 'APEX2 v2.1-4 (Bruker, 2007)'
_computing_data_reduction 'SAINT version 7.23a (Bruker, 2005)'
_computing_molecular_graphics 'CrystalMaker for Windows ver. 2.0.6 (2008)'
_computing_publication_material 'SHELXTL-97 (Sheldrick, 1997)'
_computing_structure_refinement 'SHELXL-97 (Sheldrick, 2008)'
_computing_structure_solution 'SHELXS-97 (Sheldrick, 2008)'
_diffrn_ambient_temperature 100(2)
_diffrn_measured_fraction_theta_full 0.997
_diffrn_measured_fraction_theta_max 0.997
_diffrn_measurement_device_type 'Bruker APEX-II CCD'
_diffrn_measurement_method '0.3 wide w/ exposures'
_diffrn_radiation_monochromator graphite
_diffrn_radiation_source 'fine-focus sealed tube'
_diffrn_radiation_type MoK\a
_diffrn_radiation_wavelength 0.71073
_diffrn_reflns_av_R_equivalents 0.0603
_diffrn_reflns_av_sigmaI/netI 0.0280
_diffrn_reflns_limit_h_max 41
_diffrn_reflns_limit_h_min -41
_diffrn_reflns_limit_k_max 41
_diffrn_reflns_limit_k_min -41
_diffrn_reflns_limit_l_max 22
_diffrn_reflns_limit_l_min -22
_diffrn_reflns_number 112684
_diffrn_reflns_theta_full 27.62
_diffrn_reflns_theta_max 27.62
_diffrn_reflns_theta_min 2.85
_exptl_absorpt_coefficient_mu 10.194
_exptl_absorpt_correction_T_max 0.51024
_exptl_absorpt_correction_T_min 0.34255
_exptl_absorpt_correction_type numerical
_exptl_absorpt_process_details 'faces indexed'
_exptl_crystal_colour black
_exptl_crystal_density_diffrn 3.137
_exptl_crystal_description prism
_exptl_crystal_F_000 15096
_exptl_crystal_size_max 0.143
_exptl_crystal_size_mid 0.118
_exptl_crystal_size_min 0.084
_refine_diff_density_max 3.575
_refine_diff_density_min -1.350
_refine_diff_density_rms 0.248
_refine_ls_abs_structure_details 'Flack H D (1983), Acta Cryst. A39, 876-881'
_refine_ls_abs_structure_Flack 0.003(11)
_refine_ls_extinction_method none
_refine_ls_goodness_of_fit_ref 2.528
_refine_ls_matrix_type full
_refine_ls_number_parameters 387
_refine_ls_number_reflns 10221
_refine_ls_number_restraints 0
_refine_ls_restrained_S_all 2.528
_refine_ls_R_factor_all 0.0392
_refine_ls_R_factor_gt 0.0376
_refine_ls_shift/su_max 0.002
_refine_ls_shift/su_mean 0.000
_refine_ls_structure_factor_coef Fsqd
_refine_ls_weighting_details
; calc 
 [1.00000+0.00000exp(0.00(sin\q/\l)^2^)]/ 
   [\s^2^(Fo^2^)+0.0000+0.0000*P+(0.0120P)^2^+0.0000sin\q/\l] 
 where P = 1.00000Fo^2^ + 0.00000Fc^2^ 
;
_refine_ls_weighting_scheme calc
_refine_ls_wR_factor_gt 0.0862
_refine_ls_wR_factor_ref 0.0864
_reflns_number_gt 9955
_reflns_number_total 10221
_reflns_threshold_expression >2sigma(I)
_cod_data_source_file ic201493w_si_001_4.cif
_cod_data_source_block compound(3)
_cod_database_code 4326412

loop_
_symmetry_equiv_pos_as_xyz
'x, y, z'
'-x, -y, z'
'y, -x, -z'
'-y, x, -z'
'-x+1/2, y, -z+3/4'
'x+1/2, -y, -z+3/4'
'-y+1/2, -x, z+3/4'
'y+1/2, x, z+3/4'
'x+1/2, y+1/2, z+1/2'
'-x+1/2, -y+1/2, z+1/2'
'y+1/2, -x+1/2, -z+1/2'
'-y+1/2, x+1/2, -z+1/2'
'-x+1, y+1/2, -z+5/4'
'x+1, -y+1/2, -z+5/4'
'-y+1, -x+1/2, z+5/4'
'y+1, x+1/2, z+5/4'

loop_
_atom_site_label
_atom_site_type_symbol
_atom_site_fract_x
_atom_site_fract_y
_atom_site_fract_z
_atom_site_U_iso_or_equiv
_atom_site_adp_type
_atom_site_occupancy
_atom_site_symmetry_multiplicity
_atom_site_calc_flag
_atom_site_refinement_flags
K1 K 0.98860(12) 0.18794(10) 0.93100(19) 0.0531(9) Uani 1 1 d .
K2 K 0.82065(15) 0.12708(14) 0.9405(2) 0.0712(12) Uani 1 1 d .
K3 K 0.68770(9) 0.45806(8) 0.00244(14) 0.0303(6) Uani 1 1 d .
K4 K 0.54336(8) 0.42733(9) 0.1307(2) 0.0421(7) Uani 1 1 d .
K5 K 0.86270(13) 0.2500 0.1250 0.0600(14) Uani 1 2 d S
K6 K 0.30446(11) 0.2500 0.1250 0.0302(8) Uani 1 2 d S
K7 K 0.0000 0.5000 0.1243(5) 0.070(5) Uani 0.627(18) 2 d SP
K77 K 0.0364(5) 0.4792(5) 0.1101(10) 0.043(5) Uani 0.187(9) 1 d P
Np1 Np 0.987165(13) 0.347414(13) 0.03822(2) 0.02007(9) Uani 1 1 d .
Np2 Np 0.877250(12) 0.414659(12) 0.01132(2) 0.01486(8) Uani 1 1 d .
Np3 Np 0.692797(12) 0.319230(11) 0.12517(2) 0.01539(8) Uani 1 1 d .
Np4 Np 0.576249(17) 0.2500 0.1250 0.01528(11) Uani 1 2 d S
P1 P 0.95052(10) 0.40615(12) 0.87858(19) 0.0368(8) Uani 1 1 d .
P2 P 0.93465(9) 0.39918(9) 0.18965(15) 0.0222(6) Uani 1 1 d .
P3 P 0.78979(8) 0.35721(8) 0.06835(16) 0.0185(6) Uani 1 1 d .
P4 P 0.66679(8) 0.41455(8) 0.20698(16) 0.0183(5) Uani 1 1 d .
P5 P 0.65403(9) 0.24684(9) 0.97503(16) 0.0220(6) Uani 1 1 d .
P6 P 0.50129(8) 0.31462(8) 0.20447(15) 0.0167(5) Uani 1 1 d .
P7 P 0.98593(12) 0.2500 0.1250 0.0207(8) Uani 1 2 d S
S1 S 0.99730(10) 0.40039(10) 0.16574(17) 0.0303(7) Uani 1 1 d .
S2 S 0.99406(10) 0.40431(11) 0.79811(19) 0.0374(7) Uani 1 1 d .
S3 S 0.97293(9) 0.23673(8) 0.75698(16) 0.0233(6) Uani 1 1 d .
S4 S 0.96802(9) 0.43020(9) 0.98691(16) 0.0246(6) Uani 1 1 d .
S5 S 0.94994(9) 0.23404(8) 0.21774(16) 0.0240(6) Uani 1 1 d .
S6 S 0.93011(9) 0.87835(10) 0.21577(17) 0.0301(6) Uani 1 1 d .
S7 S 0.92698(10) 0.34715(9) 0.91981(15) 0.0275(6) Uani 1 1 d .
S8 S 0.92267(11) 0.11154(10) 0.94961(17) 0.0364(8) Uani 1 1 d .
S9 S 0.91117(8) 0.35323(8) 0.11693(15) 0.0218(5) Uani 1 1 d .
S10 S 0.90642(9) 0.45221(9) 0.14787(15) 0.0255(6) Uani 1 1 d .
S11 S 0.89678(9) 0.43800(9) 0.85663(15) 0.0226(6) Uani 1 1 d .
S12 S 0.86585(8) 0.99752(8) 0.22542(15) 0.0194(5) Uani 1 1 d .
S13 S 0.84386(13) 0.24052(11) 0.8879(2) 0.0477(9) Uani 1 1 d .
S14 S 0.83154(8) 0.34092(8) 0.98475(16) 0.0217(5) Uani 1 1 d .
S15 S 0.81385(8) 0.40733(8) 0.12433(16) 0.0206(5) Uani 1 1 d .
S16 S 0.80331(8) 0.44028(8) 0.92987(15) 0.0200(5) Uani 1 1 d .
S17 S 0.79878(11) 0.02368(11) 0.9008(2) 0.0421(8) Uani 1 1 d .
S18 S 0.77944(8) 0.30920(8) 0.14420(16) 0.0221(6) Uani 1 1 d .
S19 S 0.73238(9) 0.36815(8) 0.01886(16) 0.0231(6) Uani 1 1 d .
S20 S 0.71288(8) 0.25054(9) 0.22664(14) 0.0200(5) Uani 1 1 d .
S21 S 0.70844(10) 0.37175(10) 0.24811(18) 0.0336(7) Uani 1 1 d .
S22 S 0.69921(10) 0.46720(9) 0.18222(17) 0.0278(6) Uani 1 1 d .
S23 S 0.63945(8) 0.38795(8) 0.11190(15) 0.0199(5) Uani 1 1 d .
S24 S 0.62524(10) 0.30221(10) 0.22195(18) 0.0326(7) Uani 1 1 d .
S25 S 0.62512(8) 0.19968(8) 0.23258(15) 0.0197(5) Uani 1 1 d .
S26 S 0.53750(8) 0.32602(8) 0.10908(15) 0.0191(5) Uani 1 1 d .

loop_
_atom_site_aniso_label
_atom_site_aniso_U_11
_atom_site_aniso_U_22
_atom_site_aniso_U_33
_atom_site_aniso_U_23
_atom_site_aniso_U_13
_atom_site_aniso_U_12
K1 0.076(2) 0.0395(17) 0.0435(17) -0.0147(14) 0.0309(17) -0.0143(17)
K2 0.094(3) 0.080(3) 0.0395(19) -0.0171(19) -0.018(2) 0.012(3)
K3 0.0444(16) 0.0224(12) 0.0243(12) 0.0052(10) 0.0004(11) -0.0036(11)
K4 0.0258(13) 0.0370(15) 0.063(2) 0.0022(15) 0.0043(14) 0.0003(12)
K5 0.024(2) 0.038(2) 0.118(5) -0.001(3) 0.000 0.000
K6 0.0341(19) 0.0374(19) 0.0191(16) 0.0085(16) 0.000 0.000
K7 0.113(11) 0.039(5) 0.058(5) 0.000 0.000 -0.046(6)
K77 0.033(9) 0.042(10) 0.054(11) 0.006(8) 0.002(8) -0.006(7)
Np1 0.0191(2) 0.0206(2) 0.0205(2) 0.00168(17) 0.00320(16) 0.00635(17)
Np2 0.01666(19) 0.01518(19) 0.01273(17) 0.00020(15) 0.00042(15) 0.00319(15)
Np3 0.01634(18) 0.01391(18) 0.01594(18) 0.00071(16) 0.00068(16) 0.00118(15)
Np4 0.0160(3) 0.0135(2) 0.0163(3) -0.0003(2) 0.000 0.000
P1 0.0245(15) 0.068(2) 0.0176(14) -0.0072(16) -0.0023(13) 0.0105(15)
P2 0.0272(15) 0.0251(14) 0.0145(13) 0.0005(11) -0.0005(11) 0.0099(12)
P3 0.0149(13) 0.0159(13) 0.0246(14) 0.0018(11) 0.0028(11) 0.0022(10)
P4 0.0219(13) 0.0150(12) 0.0181(12) -0.0014(11) 0.0009(11) -0.0007(11)
P5 0.0237(13) 0.0177(13) 0.0245(14) 0.0050(12) -0.0020(11) 0.0004(12)
P6 0.0173(12) 0.0134(12) 0.0194(13) -0.0006(10) -0.0002(10) 0.0032(10)
P7 0.0262(19) 0.0154(17) 0.0203(18) 0.0022(16) 0.000 0.000
S1 0.0305(15) 0.0366(17) 0.0237(14) -0.0072(13) -0.0047(12) 0.0097(13)
S2 0.0328(17) 0.0468(19) 0.0325(16) -0.0041(15) 0.0044(14) 0.0056(15)
S3 0.0282(14) 0.0190(13) 0.0228(13) -0.0050(11) -0.0084(11) 0.0109(11)
S4 0.0303(15) 0.0265(14) 0.0172(12) 0.0003(11) -0.0067(11) -0.0021(12)
S5 0.0293(14) 0.0205(13) 0.0223(13) 0.0037(11) 0.0034(11) -0.0004(11)
S6 0.0295(15) 0.0344(16) 0.0262(14) 0.0118(13) 0.0055(12) 0.0027(13)
S7 0.0335(15) 0.0334(15) 0.0155(13) -0.0028(12) -0.0043(11) 0.0091(13)
S8 0.0494(19) 0.0420(18) 0.0178(14) 0.0051(13) -0.0046(13) -0.0132(16)
S9 0.0211(12) 0.0244(13) 0.0198(13) 0.0021(11) 0.0047(11) 0.0038(10)
S10 0.0372(16) 0.0250(14) 0.0144(13) -0.0065(10) -0.0024(11) 0.0110(12)
S11 0.0240(13) 0.0263(14) 0.0175(13) 0.0059(10) 0.0019(10) 0.0097(11)
S12 0.0199(12) 0.0196(12) 0.0185(12) -0.0024(10) 0.0035(10) -0.0040(10)
S13 0.065(2) 0.044(2) 0.0334(18) 0.0071(15) -0.0148(17) -0.0139(18)
S14 0.0215(13) 0.0174(12) 0.0263(14) -0.0024(11) 0.0052(11) 0.0032(10)
S15 0.0219(12) 0.0178(12) 0.0222(12) -0.0017(11) 0.0069(11) -0.0017(10)
S16 0.0201(13) 0.0165(12) 0.0235(13) 0.0017(10) -0.0012(10) -0.0031(10)
S17 0.0419(19) 0.0428(19) 0.0417(19) -0.0155(16) 0.0144(15) -0.0128(16)
S18 0.0181(12) 0.0183(13) 0.0298(15) 0.0075(11) 0.0025(11) 0.0023(10)
S19 0.0224(13) 0.0201(13) 0.0268(14) 0.0070(11) 0.0036(11) 0.0009(11)
S20 0.0206(12) 0.0200(12) 0.0193(12) 0.0019(11) -0.0023(10) -0.0028(11)
S21 0.0402(17) 0.0292(15) 0.0314(16) -0.0104(13) -0.0141(14) 0.0101(13)
S22 0.0365(16) 0.0227(14) 0.0242(14) -0.0084(11) 0.0096(12) -0.0095(12)
S23 0.0205(12) 0.0201(13) 0.0191(13) 0.0002(10) -0.0013(10) 0.0038(10)
S24 0.0298(15) 0.0374(16) 0.0306(16) 0.0027(13) 0.0010(13) -0.0020(14)
S25 0.0214(13) 0.0188(12) 0.0188(12) 0.0040(10) 0.0013(11) -0.0022(10)
S26 0.0166(12) 0.0181(12) 0.0227(13) 0.0005(10) 0.0010(10) 0.0010(10)

loop_
_atom_type_symbol
_atom_type_description
_atom_type_scat_dispersion_real
_atom_type_scat_dispersion_imag
_atom_type_scat_source
P P 0.1023 0.0942 'International Tables Vol C Tables 4.2.6.8 and 6.1.1.4'
S S 0.1246 0.1234 'International Tables Vol C Tables 4.2.6.8 and 6.1.1.4'
K K 0.2009 0.2494 'International Tables Vol C Tables 4.2.6.8 and 6.1.1.4'
Np Np -11.4937 4.1493 'International Tables Vol C Tables 4.2.6.8 and 6.1.1.4'

loop_
_geom_angle_atom_site_label_1
_geom_angle_atom_site_label_2
_geom_angle_atom_site_label_3
_geom_angle
_geom_angle_site_symmetry_1
_geom_angle_site_symmetry_3
S17 K1 S12 144.84(15) 3_667 3_566
S17 K1 S8 103.99(12) 3_667 .
S12 K1 S8 74.83(10) 3_566 .
S17 K1 S5 62.58(9) 3_667 14_455
S12 K1 S5 152.40(15) 3_566 14_455
S8 K1 S5 105.93(12) . 14_455
S17 K1 S3 143.37(13) 3_667 .
S12 K1 S3 61.20(8) 3_566 .
S8 K1 S3 109.58(13) . .
S5 K1 S3 93.85(11) 14_455 .
S17 K1 S15 85.48(12) 3_667 7_665
S12 K1 S15 70.66(9) 3_566 7_665
S8 K1 S15 129.72(13) . 7_665
S5 K1 S15 121.55(12) 14_455 7_665
S3 K1 S15 84.25(9) . 7_665
S17 K1 S10 94.16(13) 3_667 7_665
S12 K1 S10 51.17(8) 3_566 7_665
S8 K1 S10 74.14(10) . 7_665
S5 K1 S10 156.37(14) 14_455 7_665
S3 K1 S10 108.55(10) . 7_665
S15 K1 S10 55.81(8) 7_665 7_665
S17 K1 K2 43.56(9) 3_667 3_667
S12 K1 K2 105.52(11) 3_566 3_667
S8 K1 K2 119.60(12) . 3_667
S5 K1 K2 97.99(10) 14_455 3_667
S3 K1 K2 123.30(11) . 3_667
S15 K1 K2 43.08(8) 7_665 3_667
S10 K1 K2 63.68(9) 7_665 3_667
S17 K1 K77 112.2(2) 3_667 8
S12 K1 K77 44.1(2) 3_566 8
S8 K1 K77 41.9(2) . 8
S5 K1 K77 147.3(2) 14_455 8
S3 K1 K77 102.5(2) . 8
S15 K1 K77 88.4(2) 7_665 8
S10 K1 K77 35.2(2) 7_665 8
K2 K1 K77 96.3(2) 3_667 8
S8 K2 S15 88.25(11) . 14_455
S8 K2 S17 93.76(13) . .
S15 K2 S17 82.18(12) 14_455 .
S8 K2 S21 108.27(14) . 10_655
S15 K2 S21 153.52(17) 14_455 10_655
S17 K2 S21 76.35(11) . 10_655
S8 K2 S21 159.19(14) . 14_455
S15 K2 S21 70.97(11) 14_455 14_455
S17 K2 S21 82.62(12) . 14_455
S21 K2 S21 90.85(12) 10_655 14_455
S8 K2 S6 58.33(10) . 3_566
S15 K2 S6 123.62(14) 14_455 3_566
S17 K2 S6 59.24(9) . 3_566
S21 K2 S6 56.20(9) 10_655 3_566
S21 K2 S6 132.95(13) 14_455 3_566
S8 K2 S18 113.11(12) . 14_455
S15 K2 S18 55.54(8) 14_455 14_455
S17 K2 S18 126.97(15) . 14_455
S21 K2 S18 129.32(14) 10_655 14_455
S21 K2 S18 56.03(9) 14_455 14_455
S6 K2 S18 171.00(15) 3_566 14_455
S8 K2 K1 84.21(11) . 4_647
S15 K2 K1 44.31(8) 14_455 4_647
S17 K2 K1 38.95(8) . 4_647
S21 K2 K1 115.21(12) 10_655 4_647
S21 K2 K1 80.14(10) 14_455 4_647
S6 K2 K1 85.10(10) 3_566 4_647
S18 K2 K1 97.13(10) 14_455 4_647
S22 K3 S16 167.19(12) . 5_655
S22 K3 S26 122.34(10) . 4_655
S16 K3 S26 64.19(8) 5_655 4_655
S22 K3 S19 86.79(10) . .
S16 K3 S19 83.62(9) 5_655 .
S26 K3 S19 144.79(11) 4_655 .
S22 K3 S3 80.05(9) . 15_563
S16 K3 S3 94.40(9) 5_655 15_563
S26 K3 S3 65.36(8) 4_655 15_563
S19 K3 S3 105.78(10) . 15_563
S22 K3 S23 63.44(8) . .
S16 K3 S23 118.80(10) 5_655 .
S26 K3 S23 144.31(11) 4_655 .
S19 K3 S23 63.43(8) . .
S3 K3 S23 141.80(11) 15_563 .
S22 K3 S11 131.88(11) . 5_655
S16 K3 S11 59.17(8) 5_655 5_655
S26 K3 S11 72.82(8) 4_655 5_655
S19 K3 S11 103.64(10) . 5_655
S3 K3 S11 137.43(10) 15_563 5_655
S23 K3 S11 79.45(9) . 5_655
S22 K3 S2 80.23(10) . 15_563
S16 K3 S2 112.56(11) 5_655 15_563
S26 K3 S2 70.54(9) 4_655 15_563
S19 K3 S2 139.71(11) . 15_563
S3 K3 S2 109.19(10) 15_563 15_563
S23 K3 S2 76.69(9) . 15_563
S11 K3 S2 61.41(9) 5_655 15_563
S22 K3 P6 152.99(10) . 4_655
S16 K3 P6 31.93(6) 5_655 4_655
S26 K3 P6 32.26(6) 4_655 4_655
S19 K3 P6 114.34(10) . 4_655
S3 K3 P6 78.10(8) 15_563 4_655
S23 K3 P6 140.10(10) . 4_655
S11 K3 P6 61.92(7) 5_655 4_655
S2 K3 P6 92.15(9) 15_563 4_655
S22 K3 P4 31.53(7) . .
S16 K3 P4 148.22(10) 5_655 .
S26 K3 P4 144.09(10) 4_655 .
S19 K3 P4 71.00(8) . .
S3 K3 P4 110.42(9) 15_563 .
S23 K3 P4 32.03(6) . .
S11 K3 P4 107.86(9) 5_655 .
S2 K3 P4 78.47(9) 15_563 .
P6 K3 P4 168.91(10) 4_655 .
S26 K4 S23 70.57(9) . .
S26 K4 S2 136.56(12) . 15_563
S23 K4 S2 77.35(9) . 15_563
S26 K4 S2 70.16(10) . 5_655
S23 K4 S2 98.85(11) . 5_655
S2 K4 S2 87.15(11) 15_563 5_655
S26 K4 S12 59.52(8) . 12_645
S23 K4 S12 101.85(10) . 12_645
S2 K4 S12 158.82(13) 15_563 12_645
S2 K4 S12 113.70(11) 5_655 12_645
S26 K4 S11 69.97(8) . 16_443
S23 K4 S11 139.68(11) . 16_443
S2 K4 S11 129.45(12) 15_563 16_443
S2 K4 S11 59.78(8) 5_655 16_443
S12 K4 S11 64.12(8) 12_645 16_443
S26 K4 S6 98.44(10) . 12_645
S23 K4 S6 56.52(8) . 12_645
S2 K4 S6 87.08(10) 15_563 12_645
S2 K4 S6 155.37(11) 5_655 12_645
S12 K4 S6 75.40(9) 12_645 12_645
S11 K4 S6 138.30(12) 16_443 12_645
S26 K4 K77 111.9(2) . 15_554
S23 K4 K77 110.8(3) . 15_554
S2 K4 K77 106.4(2) 15_563 15_554
S2 K4 K77 149.4(3) 5_655 15_554
S12 K4 K77 53.6(2) 12_645 15_554
S11 K4 K77 91.4(2) 16_443 15_554
S6 K4 K77 54.8(2) 12_645 15_554
S26 K4 K7 122.74(11) . 15_554
S23 K4 K7 120.81(10) . 15_554
S2 K4 K7 98.58(9) 15_563 15_554
S2 K4 K7 140.27(10) 5_655 15_554
S12 K4 K7 63.27(8) 12_645 15_554
S11 K4 K7 87.90(7) 16_443 15_554
S6 K4 K7 64.33(8) 12_645 15_554
K77 K4 K7 13.8(3) 15_554 15_554
S5 K5 S5 62.20(12) . 14_454
S5 K5 S18 130.83(6) . 14_454
S5 K5 S18 137.29(7) 14_454 14_454
S5 K5 S18 137.29(7) . .
S5 K5 S18 130.82(6) 14_454 .
S18 K5 S18 71.65(13) 14_454 .
S5 K5 S9 78.28(9) . .
S5 K5 S9 58.39(8) 14_454 .
S18 K5 S9 149.53(11) 14_454 .
S18 K5 S9 80.02(6) . .
S5 K5 S9 58.39(8) . 14_454
S5 K5 S9 78.28(9) 14_454 14_454
S18 K5 S9 80.02(6) 14_454 14_454
S18 K5 S9 149.53(11) . 14_454
S9 K5 S9 129.74(14) . 14_454
S19 K6 S19 102.78(13) 16_444 3_565
S19 K6 S20 168.09(9) 16_444 7_564
S19 K6 S20 71.39(7) 3_565 7_564
S19 K6 S20 71.39(7) 16_444 12_545
S19 K6 S20 168.09(9) 3_565 12_545
S20 K6 S20 116.22(14) 7_564 12_545
S19 K6 S14 59.83(7) 16_444 16_443
S19 K6 S14 94.49(9) 3_565 16_443
S20 K6 S14 109.57(6) 7_564 16_443
S20 K6 S14 91.40(7) 12_545 16_443
S19 K6 S14 94.49(9) 16_444 3_566
S19 K6 S14 59.83(7) 3_565 3_566
S20 K6 S14 91.40(7) 7_564 3_566
S20 K6 S14 109.57(6) 12_545 3_566
S14 K6 S14 140.24(14) 16_443 3_566
S19 K6 S13 104.77(7) 16_444 3_566
S19 K6 S13 116.51(7) 3_565 3_566
S20 K6 S13 87.13(9) 7_564 3_566
S20 K6 S13 57.06(8) 12_545 3_566
S14 K6 S13 148.45(9) 16_443 3_566
S14 K6 S13 61.96(7) 3_566 3_566
S19 K6 S13 116.51(7) 16_444 16_443
S19 K6 S13 104.77(7) 3_565 16_443
S20 K6 S13 57.06(8) 7_564 16_443
S20 K6 S13 87.13(9) 12_545 16_443
S14 K6 S13 61.96(7) 16_443 16_443
S14 K6 S13 148.45(9) 3_566 16_443
S13 K6 S13 111.61(14) 3_566 16_443
K77 K7 K77 159.3(17) . 2_565
K77 K7 S1 119.5(7) . 2_665
K77 K7 S1 65.5(7) 2_565 2_665
K77 K7 S1 65.5(7) . 1_455
K77 K7 S1 119.5(7) 2_565 1_455
S1 K7 S1 154.7(3) 2_665 1_455
K77 K7 S10 59.1(7) . 2_665
K77 K7 S10 123.8(7) 2_565 2_665
S1 K7 S10 60.65(8) 2_665 2_665
S1 K7 S10 115.93(11) 1_455 2_665
K77 K7 S10 123.8(7) . 1_455
K77 K7 S10 59.1(7) 2_565 1_455
S1 K7 S10 115.93(11) 2_665 1_455
S1 K7 S10 60.65(8) 1_455 1_455
S10 K7 S10 166.2(3) 2_665 1_455
K77 K7 S4 79.2(8) . 1_454
K77 K7 S4 86.5(8) 2_565 1_454
S1 K7 S4 142.9(2) 2_665 1_454
S1 K7 S4 60.50(9) 1_455 1_454
S10 K7 S4 130.0(2) 2_665 1_454
S10 K7 S4 61.58(9) 1_455 1_454
K77 K7 S4 86.5(8) . 2_664
K77 K7 S4 79.2(8) 2_565 2_664
S1 K7 S4 60.50(9) 2_665 2_664
S1 K7 S4 142.9(2) 1_455 2_664
S10 K7 S4 61.58(9) 2_665 2_664
S10 K7 S4 130.0(2) 1_455 2_664
S4 K7 S4 91.9(2) 1_454 2_664
K77 K7 K7 100.3(9) . 11_455
K77 K7 K7 100.3(9) 2_565 11_455
S1 K7 K7 77.33(17) 2_665 11_455
S1 K7 K7 77.33(17) 1_455 11_455
S10 K7 K7 83.08(17) 2_665 11_455
S10 K7 K7 83.08(16) 1_455 11_455
S4 K7 K7 134.06(12) 1_454 11_455
S4 K7 K7 134.06(12) 2_664 11_455
K77 K7 K77 99.9(8) . 12
K77 K7 K77 99.9(8) 2_565 12
S1 K7 K77 63.1(3) 2_665 12
S1 K7 K77 91.8(3) 1_455 12
S10 K7 K77 69.6(3) 2_665 12
S10 K7 K77 96.7(3) 1_455 12
S4 K7 K77 150.3(2) 1_454 12
S4 K7 K77 117.8(2) 2_664 12
K7 K7 K77 16.3(2) 11_455 12
K77 K7 K77 99.9(8) . 11_455
K77 K7 K77 99.9(8) 2_565 11_455
S1 K7 K77 91.8(3) 2_665 11_455
S1 K7 K77 63.1(3) 1_455 11_455
S10 K7 K77 96.7(3) 2_665 11_455
S10 K7 K77 69.6(3) 1_455 11_455
S4 K7 K77 117.8(2) 1_454 11_455
S4 K7 K77 150.3(2) 2_664 11_455
K7 K7 K77 16.3(2) 11_455 11_455
K77 K7 K77 32.6(4) 12 11_455
K77 K7 K4 112.4(9) . 8_454
K77 K7 K4 46.9(8) 2_565 8_454
S1 K7 K4 85.80(13) 2_665 8_454
S1 K7 K4 116.26(17) 1_455 8_454
S10 K7 K4 112.75(17) 2_665 8_454
S10 K7 K4 79.39(12) 1_455 8_454
S4 K7 K4 57.11(13) 1_454 8_454
S4 K7 K4 51.17(12) 2_664 8_454
K7 K7 K4 147.28(7) 11_455 8_454
K77 K7 K4 143.58(19) 12 8_454
K77 K7 K4 144.1(2) 11_455 8_454
K7 K77 K77 10.3(9) . 2_565
K7 K77 S10 97.3(9) . 2_665
K77 K77 S10 99.8(8) 2_565 2_665
K7 K77 S1 89.8(7) . 1_455
K77 K77 S1 93.1(7) 2_565 1_455
S10 K77 S1 145.6(6) 2_665 1_455
K7 K77 S8 141.8(11) . 16_443
K77 K77 S8 151.9(4) 2_565 16_443
S10 K77 S8 81.7(4) 2_665 16_443
S1 K77 S8 72.4(4) 1_455 16_443
K7 K77 S4 77.9(8) . 1_454
K77 K77 S4 70.9(5) 2_565 1_454
S10 K77 S4 151.4(6) 2_665 1_454
S1 K77 S4 63.0(3) 1_455 1_454
S8 K77 S4 119.5(5) 16_443 1_454
K7 K77 S12 139.0(9) . 13_544
K77 K77 S12 133.7(7) 2_565 13_544
S10 K77 S12 54.0(3) 2_665 13_544
S1 K77 S12 130.8(6) 1_455 13_544
S8 K77 S12 69.5(3) 16_443 13_544
S4 K77 S12 112.5(5) 1_454 13_544
K7 K77 S4 71.3(7) . 2_664
K77 K77 S4 64.3(5) 2_565 2_664
S10 K77 S4 63.5(3) 2_665 2_664
S1 K77 S4 149.0(6) 1_455 2_664
S8 K77 S4 136.8(5) 16_443 2_664
S4 K77 S4 88.5(4) 1_454 2_664
S12 K77 S4 69.6(3) 13_544 2_664
K7 K77 S6 138.4(9) . 13_544
K77 K77 S6 134.0(8) 2_565 13_544
S10 K77 S6 124.1(6) 2_665 13_544
S1 K77 S6 59.3(3) 1_455 13_544
S8 K77 S6 58.9(3) 16_443 13_544
S4 K77 S6 63.9(3) 1_454 13_544
S12 K77 S6 74.6(4) 13_544 13_544
S4 K77 S6 120.7(5) 2_664 13_544
K7 K77 K4 119.3(10) . 7_564
K77 K77 K4 109.0(2) 2_565 7_564
S10 K77 K4 99.6(4) 2_665 7_564
S1 K77 K4 106.1(5) 1_455 7_564
S8 K77 K4 98.3(4) 16_443 7_564
S4 K77 K4 60.7(3) 1_454 7_564
S12 K77 K4 52.0(3) 13_544 7_564
S4 K77 K4 65.8(3) 2_664 7_564
S6 K77 K4 55.0(3) 13_544 7_564
K7 K77 K7 63.4(8) . 11_455
K77 K77 K7 73.7(2) 2_565 11_455
S10 K77 K7 80.4(4) 2_665 11_455
S1 K77 K7 72.8(3) 1_455 11_455
S8 K77 K7 78.9(3) 16_443 11_455
S4 K77 K7 120.3(4) 1_454 11_455
S12 K77 K7 126.8(4) 13_544 11_455
S4 K77 K7 116.5(5) 2_664 11_455
S6 K77 K7 122.7(4) 13_544 11_455
K4 K77 K7 177.2(5) 7_564 11_455
K7 K77 K1 138.9(9) . 16_443
K77 K77 K1 144.1(8) 2_565 16_443
S10 K77 K1 45.3(2) 2_665 16_443
S1 K77 K1 112.3(5) 1_455 16_443
S8 K77 K1 39.88(19) 16_443 16_443
S4 K77 K1 142.8(5) 1_454 16_443
S12 K77 K1 39.73(18) 13_544 16_443
S4 K77 K1 97.7(3) 2_664 16_443
S6 K77 K1 81.8(3) 13_544 16_443
K4 K77 K1 88.5(3) 7_564 16_443
K7 K77 K1 89.6(3) 11_455 16_443
S17 Np1 S22 86.58(11) 16_543 7_664
S17 Np1 S9 93.57(10) 16_543 .
S22 Np1 S9 144.59(8) 7_664 .
S17 Np1 S1 74.67(10) 16_543 .
S22 Np1 S1 141.62(9) 7_664 .
S9 Np1 S1 71.13(9) . .
S17 Np1 S7 143.55(9) 16_543 1_554
S22 Np1 S7 82.96(9) 7_664 1_554
S9 Np1 S7 76.06(8) . 1_554
S1 Np1 S7 130.92(9) . 1_554
S17 Np1 S6 79.50(10) 16_543 13_644
S22 Np1 S6 71.33(8) 7_664 13_644
S9 Np1 S6 143.49(8) . 13_644
S1 Np1 S6 72.48(9) . 13_644
S7 Np1 S6 128.65(9) 1_554 13_644
S17 Np1 S4 146.51(10) 16_543 1_554
S22 Np1 S4 113.89(9) 7_664 1_554
S9 Np1 S4 84.44(8) . 1_554
S1 Np1 S4 73.07(8) . 1_554
S7 Np1 S4 68.28(8) 1_554 1_554
S6 Np1 S4 82.45(9) 13_644 1_554
S17 Np1 S5 71.82(9) 16_543 14_454
S22 Np1 S5 72.93(8) 7_664 14_454
S9 Np1 S5 73.53(8) . 14_454
S1 Np1 S5 128.79(9) . 14_454
S7 Np1 S5 71.74(8) 1_554 14_454
S6 Np1 S5 134.93(8) 13_644 14_454
S4 Np1 S5 137.88(8) 1_554 14_454
S10 Np2 S14 131.96(9) . 1_554
S10 Np2 S15 72.08(8) . .
S14 Np2 S15 70.76(8) 1_554 .
S10 Np2 S12 63.39(8) . 14_464
S14 Np2 S12 140.84(8) 1_554 14_464
S15 Np2 S12 86.23(7) . 14_464
S10 Np2 S11 127.24(9) . 1_554
S14 Np2 S11 100.39(8) 1_554 1_554
S15 Np2 S11 146.01(8) . 1_554
S12 Np2 S11 81.07(8) 14_464 1_554
S10 Np2 S16 124.32(8) . 1_554
S14 Np2 S16 74.40(8) 1_554 1_554
S15 Np2 S16 76.82(8) . 1_554
S12 Np2 S16 69.63(7) 14_464 1_554
S11 Np2 S16 69.20(8) 1_554 1_554
S10 Np2 S9 68.60(8) . .
S14 Np2 S9 74.26(8) 1_554 .
S15 Np2 S9 77.06(7) . .
S12 Np2 S9 131.94(8) 14_464 .
S11 Np2 S9 133.55(7) 1_554 .
S16 Np2 S9 144.29(8) 1_554 .
S10 Np2 S4 73.97(8) . 1_554
S14 Np2 S4 128.61(8) 1_554 1_554
S15 Np2 S4 144.30(8) . 1_554
S12 Np2 S4 88.37(8) 14_464 1_554
S11 Np2 S4 66.97(8) 1_554 1_554
S16 Np2 S4 133.33(8) 1_554 1_554
S9 Np2 S4 80.63(7) . 1_554
S10 Np2 S7 123.66(8) . 1_554
S14 Np2 S7 66.48(8) 1_554 1_554
S15 Np2 S7 131.33(8) . 1_554
S12 Np2 S7 142.37(8) 14_464 1_554
S11 Np2 S7 65.93(7) 1_554 1_554
S16 Np2 S7 111.66(7) 1_554 1_554
S9 Np2 S7 70.03(7) . 1_554
S4 Np2 S7 62.96(8) 1_554 1_554
S10 Np2 P1 112.66(9) . 1_554
S14 Np2 P1 100.76(9) 1_554 1_554
S15 Np2 P1 170.48(9) . 1_554
S12 Np2 P1 103.26(9) 14_464 1_554
S11 Np2 P1 37.83(8) 1_554 1_554
S16 Np2 P1 105.53(8) 1_554 1_554
S9 Np2 P1 96.73(8) . 1_554
S4 Np2 P1 38.76(8) 1_554 1_554
S7 Np2 P1 39.16(9) 1_554 1_554
S19 Np3 S21 94.95(10) . .
S19 Np3 S24 151.31(9) . .
S21 Np3 S24 78.25(10) . .
S19 Np3 S23 77.09(8) . .
S21 Np3 S23 72.21(8) . .
S24 Np3 S23 74.29(9) . .
S19 Np3 S18 71.72(8) . .
S21 Np3 S18 78.47(9) . .
S24 Np3 S18 132.24(9) . .
S23 Np3 S18 134.62(8) . .
S19 Np3 S20 138.08(8) . .
S21 Np3 S20 87.39(9) . .
S24 Np3 S20 70.03(8) . .
S23 Np3 S20 141.79(7) . .
S18 Np3 S20 67.80(7) . .
S19 Np3 S20 85.96(8) . 14_454
S21 Np3 S20 153.26(8) . 14_454
S24 Np3 S20 112.60(9) . 14_454
S23 Np3 S20 133.46(7) . 14_454
S18 Np3 S20 76.46(8) . 14_454
S20 Np3 S20 74.65(8) . 14_454
S19 Np3 S25 91.87(8) . 14_454
S21 Np3 S25 138.89(8) . 14_454
S24 Np3 S25 76.59(8) . 14_454
S23 Np3 S25 69.97(7) . 14_454
S18 Np3 S25 141.49(8) . 14_454
S20 Np3 S25 113.31(7) . 14_454
S20 Np3 S25 67.61(7) 14_454 14_454
S26 Np4 S26 126.27(11) 14_454 .
S26 Np4 S3 72.19(8) 14_454 5_655
S26 Np4 S3 78.40(8) . 5_655
S26 Np4 S3 78.40(8) 14_454 10_654
S26 Np4 S3 72.19(8) . 10_654
S3 Np4 S3 111.76(12) 5_655 10_654
S26 Np4 S24 77.71(8) 14_454 14_454
S26 Np4 S24 135.38(8) . 14_454
S3 Np4 S24 74.91(9) 5_655 14_454
S3 Np4 S24 151.59(8) 10_654 14_454
S26 Np4 S24 135.38(8) 14_454 .
S26 Np4 S24 77.71(8) . .
S3 Np4 S24 151.59(8) 5_655 .
S3 Np4 S24 74.91(9) 10_654 .
S24 Np4 S24 112.99(13) 14_454 .
S26 Np4 S25 71.87(7) 14_454 .
S26 Np4 S25 142.74(8) . .
S3 Np4 S25 137.46(7) 5_655 .
S3 Np4 S25 82.23(8) 10_654 .
S24 Np4 S25 75.89(8) 14_454 .
S24 Np4 S25 69.62(8) . .
S26 Np4 S25 142.74(8) 14_454 14_454
S26 Np4 S25 71.87(7) . 14_454
S3 Np4 S25 82.23(8) 5_655 14_454
S3 Np4 S25 137.46(7) 10_654 14_454
S24 Np4 S25 69.62(8) 14_454 14_454
S24 Np4 S25 75.89(8) . 14_454
S25 Np4 S25 115.14(10) . 14_454
S2 P1 S11 118.7(2) . .
S2 P1 S4 116.9(2) . .
S11 P1 S4 102.01(18) . .
S2 P1 S7 117.1(2) . .
S11 P1 S7 101.84(18) . .
S4 P1 S7 96.82(18) . .
S2 P1 Np2 176.9(2) . 1_556
S11 P1 Np2 59.14(10) . 1_556
S4 P1 Np2 62.45(11) . 1_556
S7 P1 Np2 65.95(11) . 1_556
S8 P2 S1 112.79(19) 14_455 .
S8 P2 S10 113.45(18) 14_455 .
S1 P2 S10 110.13(19) . .
S8 P2 S9 113.14(19) 14_455 .
S1 P2 S9 104.20(16) . .
S10 P2 S9 102.28(16) . .
S15 P3 S14 107.03(16) . 1_554
S15 P3 S18 110.43(17) . .
S14 P3 S18 111.67(16) 1_554 .
S15 P3 S19 113.83(16) . .
S14 P3 S19 109.49(17) 1_554 .
S18 P3 S19 104.48(15) . .
S22 P4 S6 107.45(16) . 12_645
S22 P4 S21 107.33(18) . .
S6 P4 S21 113.57(18) 12_645 .
S22 P4 S23 113.25(17) . .
S6 P4 S23 109.07(17) 12_645 .
S21 P4 S23 106.28(16) . .
S22 P4 K3 54.36(11) . .
S6 P4 K3 129.67(14) 12_645 .
S21 P4 K3 116.67(15) . .
S23 P4 K3 59.19(11) . .
S13 P5 S24 112.6(2) 5_656 14_455
S13 P5 S20 112.07(19) 5_656 14_455
S24 P5 S20 105.16(17) 14_455 14_455
S13 P5 S25 116.80(18) 5_656 14_455
S24 P5 S25 105.90(17) 14_455 14_455
S20 P5 S25 103.29(16) 14_455 14_455
S16 P6 S12 106.61(16) 16_443 12_645
S16 P6 S26 113.98(16) 16_443 .
S12 P6 S26 108.99(16) 12_645 .
S16 P6 S3 109.67(17) 16_443 10_654
S12 P6 S3 111.90(16) 12_645 10_654
S26 P6 S3 105.78(15) . 10_654
S16 P6 K3 56.95(10) 16_443 3_565
S12 P6 K3 125.23(13) 12_645 3_565
S26 P6 K3 57.04(10) . 3_565
S3 P6 K3 122.86(13) 10_654 3_565
S17 P7 S17 106.7(3) 16_543 3_666
S17 P7 S5 108.50(12) 16_543 14_454
S17 P7 S5 110.89(13) 3_666 14_454
S17 P7 S5 110.89(13) 16_543 .
S17 P7 S5 108.50(12) 3_666 .
S5 P7 S5 111.3(2) 14_454 .
P2 S1 Np1 91.97(14) . .
P2 S1 K77 119.6(4) . 1_655
Np1 S1 K77 107.9(4) . 1_655
P2 S1 K7 95.08(14) . 1_655
Np1 S1 K7 114.86(19) . 1_655
K77 S1 K7 24.7(4) 1_655 1_655
P1 S2 K4 102.41(17) . 7_665
P1 S2 K4 112.82(17) . 5_655
K4 S2 K4 123.08(13) 7_665 5_655
P1 S2 K3 120.46(19) . 7_665
K4 S2 K3 101.15(11) 7_665 7_665
K4 S2 K3 97.72(11) 5_655 7_665
P6 S3 Np4 89.22(12) 10_655 10_655
P6 S3 K3 108.04(14) 10_655 7_665
Np4 S3 K3 104.29(10) 10_655 7_665
P6 S3 K1 88.01(12) 10_655 .
Np4 S3 K1 149.97(12) 10_655 .
K3 S3 K1 104.99(10) 7_665 .
P1 S4 Np1 89.70(14) . 1_556
P1 S4 Np2 78.78(12) . 1_556
Np1 S4 Np2 90.58(8) 1_556 1_556
P1 S4 K7 159.9(2) . 1_656
Np1 S4 K7 108.97(12) 1_556 1_656
Np2 S4 K7 107.61(10) 1_556 1_656
P1 S4 K77 152.9(3) . 1_656
Np1 S4 K77 95.4(3) 1_556 1_656
Np2 S4 K77 127.6(3) 1_556 1_656
K7 S4 K77 23.0(3) 1_656 1_656
P1 S4 K77 144.3(3) . 2_666
Np1 S4 K77 124.8(3) 1_556 2_666
Np2 S4 K77 90.7(3) 1_556 2_666
K7 S4 K77 22.2(3) 1_656 2_666
K77 S4 K77 44.8(6) 1_656 2_666
P7 S5 Np1 87.98(10) . 14_454
P7 S5 K5 93.26(14) . .
Np1 S5 K5 118.70(9) 14_454 .
P7 S5 K1 90.96(12) . 14_455
Np1 S5 K1 123.54(11) 14_454 14_455
K5 S5 K1 117.71(10) . 14_455
P4 S6 Np1 89.80(13) 11_565 13_654
P4 S6 K77 159.9(3) 11_565 13_554
Np1 S6 K77 91.5(3) 13_654 13_554
P4 S6 K4 90.19(13) 11_565 11_565
Np1 S6 K4 106.31(10) 13_654 11_565
K77 S6 K4 70.2(3) 13_554 11_565
P4 S6 K2 90.26(14) 11_565 4_656
Np1 S6 K2 105.48(12) 13_654 4_656
K77 S6 K2 108.6(3) 13_554 4_656
K4 S6 K2 148.21(12) 11_565 4_656
P1 S7 Np1 89.95(14) . 1_556
P1 S7 Np2 74.89(12) . 1_556
Np1 S7 Np2 88.70(8) 1_556 1_556
P2 S8 K1 95.77(15) 14_455 .
P2 S8 K2 105.23(17) 14_455 .
K1 S8 K2 121.59(15) . .
P2 S8 K77 102.5(4) 14_455 8
K1 S8 K77 98.2(3) . 8
K2 S8 K77 127.8(3) . 8
P2 S9 Np1 91.58(12) . .
P2 S9 Np2 92.14(12) . .
Np1 S9 Np2 93.66(8) . .
P2 S9 K5 140.46(13) . .
Np1 S9 K5 109.15(9) . .
Np2 S9 K5 118.63(9) . .
P2 S10 Np2 95.09(12) . .
P2 S10 K77 115.0(4) . 2_665
Np2 S10 K77 109.9(4) . 2_665
P2 S10 K7 91.52(14) . 1_655
Np2 S10 K7 112.67(18) . 1_655
K77 S10 K7 23.6(4) 2_665 1_655
P2 S10 K1 138.20(16) . 15_563
Np2 S10 K1 94.59(9) . 15_563
K77 S10 K1 99.4(4) 2_665 15_563
K7 S10 K1 121.45(10) 1_655 15_563
P1 S11 Np2 83.03(12) . 1_556
P1 S11 K3 151.74(16) . 5_655
Np2 S11 K3 113.68(10) 1_556 5_655
P1 S11 K4 102.82(16) . 8
Np2 S11 K4 101.54(10) 1_556 8
K3 S11 K4 96.12(9) 5_655 8
P6 S12 Np2 92.10(12) 11_565 14_464
P6 S12 K1 94.12(13) 11_565 4_656
Np2 S12 K1 102.95(11) 14_464 4_656
P6 S12 K4 92.09(13) 11_565 11_565
Np2 S12 K4 104.16(9) 14_464 11_565
K1 S12 K4 151.92(12) 4_656 11_565
P6 S12 K77 166.0(3) 11_565 13_554
Np2 S12 K77 94.9(3) 14_464 13_554
K1 S12 K77 96.1(3) 4_656 13_554
K4 S12 K77 74.4(3) 11_565 13_554
P5 S13 K6 84.81(15) 5_656 4_656
P3 S14 Np2 90.59(12) 1_556 1_556
P3 S14 K6 88.93(12) 1_556 4_656
Np2 S14 K6 140.43(11) 1_556 4_656
P3 S15 Np2 90.44(12) . .
P3 S15 K2 102.65(14) . 14_455
Np2 S15 K2 129.32(12) . 14_455
P3 S15 K1 152.64(15) . 15_563
Np2 S15 K1 97.33(9) . 15_563
K2 S15 K1 92.62(11) 14_455 15_563
P6 S16 Np2 91.41(12) 8 1_556
P6 S16 K3 91.12(12) 8 5_655
Np2 S16 K3 117.23(10) 1_556 5_655
P7 S17 Np1 91.53(13) 4_646 8_545
P7 S17 K1 95.46(15) 4_646 4_647
Np1 S17 K1 115.24(14) 8_545 4_647
P7 S17 K2 140.6(2) 4_646 .
Np1 S17 K2 115.66(13) 8_545 .
K1 S17 K2 97.50(12) 4_647 .
P3 S18 Np3 89.93(12) . .
P3 S18 K5 103.69(12) . .
Np3 S18 K5 148.63(11) . .
P3 S18 K2 91.38(13) . 14_455
Np3 S18 K2 111.96(11) . 14_455
K5 S18 K2 96.05(10) . 14_455
P3 S19 Np3 92.08(12) . .
P3 S19 K3 125.75(14) . .
Np3 S19 K3 111.44(10) . .
P3 S19 K6 93.27(12) . 4_655
Np3 S19 K6 103.66(9) . 4_655
K3 S19 K6 124.47(11) . 4_655
P5 S20 Np3 90.71(12) 14_455 .
P5 S20 Np3 94.29(12) 14_455 14_454
Np3 S20 Np3 99.59(8) . 14_454
P5 S20 K6 91.98(11) 14_455 11
Np3 S20 K6 161.92(11) . 11
Np3 S20 K6 98.03(9) 14_454 11
P4 S21 Np3 91.23(13) . .
P4 S21 K2 98.79(15) . 10_654
Np3 S21 K2 134.49(14) . 10_654
P4 S21 K2 135.97(17) . 14_455
Np3 S21 K2 113.52(11) . 14_455
K2 S21 K2 89.13(12) 10_654 14_455
P4 S22 Np1 91.29(12) . 15_564
P4 S22 K3 94.12(13) . .
Np1 S22 K3 129.68(13) 15_564 .
P4 S23 Np3 90.00(11) . .
P4 S23 K3 88.78(12) . .
Np3 S23 K3 107.15(9) . .
P4 S23 K4 99.11(13) . .
Np3 S23 K4 148.42(11) . .
K3 S23 K4 103.24(10) . .
P5 S24 Np3 94.03(14) 14_455 .
P5 S24 Np4 93.57(14) 14_455 .
Np3 S24 Np4 100.84(10) . .
P5 S25 Np4 90.53(12) 14_455 .
P5 S25 Np3 93.77(12) 14_455 14_454
Np4 S25 Np3 96.00(8) . 14_454
P6 S26 Np4 90.97(12) . .
P6 S26 K3 90.69(12) . 3_565
Np4 S26 K3 107.21(9) . 3_565
P6 S26 K4 96.70(13) . .
Np4 S26 K4 147.32(11) . .
K3 S26 K4 104.42(10) 3_565 .

loop_
_geom_bond_atom_site_label_1
_geom_bond_atom_site_label_2
_geom_bond_distance
_geom_bond_site_symmetry_2
K1 S17 3.142(5) 3_667
K1 S12 3.214(4) 3_566
K1 S8 3.239(5) .
K1 S5 3.285(4) 14_455
K1 S3 3.422(4) .
K1 S15 3.466(4) 7_665
K1 S10 3.603(4) 7_665
K1 K2 4.956(6) 3_667
K1 K77 5.000(17) 8
K2 S8 3.300(6) .
K2 S15 3.388(5) 14_455
K2 S17 3.444(5) .
K2 S21 3.450(5) 10_655
K2 S21 3.737(6) 14_455
K2 S6 3.743(5) 3_566
K2 S18 3.745(5) 14_455
K2 K1 4.956(6) 4_647
K3 S22 3.140(4) .
K3 S16 3.212(4) 5_655
K3 S26 3.215(4) 4_655
K3 S19 3.219(4) .
K3 S3 3.269(4) 15_563
K3 S23 3.311(4) .
K3 S11 3.352(4) 5_655
K3 S2 3.405(4) 15_563
K3 P6 3.831(4) 4_655
K3 P4 3.854(4) .
K4 S26 3.262(4) .
K4 S23 3.332(4) .
K4 S2 3.337(5) 15_563
K4 S2 3.392(5) 5_655
K4 S12 3.425(4) 12_645
K4 S11 3.528(4) 16_443
K4 S6 3.645(5) 12_645
K4 K77 4.189(19) 15_554
K4 K7 5.000(9) 15_554
K5 S5 3.254(4) .
K5 S5 3.254(4) 14_454
K5 S18 3.280(4) 14_454
K5 S18 3.280(4) .
K5 S9 3.645(3) .
K5 S9 3.645(3) 14_454
K6 S19 3.260(4) 16_444
K6 S19 3.260(4) 3_565
K6 S20 3.325(3) 7_564
K6 S20 3.325(3) 12_545
K6 S14 3.425(3) 16_443
K6 S14 3.425(3) 3_566
K6 S13 3.634(5) 3_566
K6 S13 3.634(5) 16_443
K7 K77 1.363(18) .
K7 K77 1.363(18) 2_565
K7 S1 3.262(4) 2_665
K7 S1 3.262(4) 1_455
K7 S10 3.381(3) 2_665
K7 S10 3.381(3) 1_455
K7 S4 3.412(7) 1_454
K7 S4 3.412(7) 2_664
K7 K7 4.341(19) 11_455
K7 K77 4.78(2) 12
K7 K77 4.78(2) 11_455
K7 K4 5.000(9) 8_454
K77 K77 2.68(4) 2_565
K77 S10 2.925(16) 2_665
K77 S1 2.969(16) 1_455
K77 S8 3.376(18) 16_443
K77 S4 3.428(17) 1_454
K77 S12 3.502(17) 13_544
K77 S4 3.595(17) 2_664
K77 S6 3.637(19) 13_544
K77 K4 4.189(19) 7_564
K77 K7 4.78(2) 11_455
K77 K1 5.000(17) 16_443
Np1 S17 2.748(3) 16_543
Np1 S22 2.773(3) 7_664
Np1 S9 2.788(3) .
Np1 S1 2.796(3) .
Np1 S7 2.807(3) 1_554
Np1 S6 2.822(3) 13_644
Np1 S4 2.855(3) 1_554
Np1 S5 2.862(3) 14_454
Np2 S10 2.805(3) .
Np2 S14 2.808(3) 1_554
Np2 S15 2.822(3) .
Np2 S12 2.837(3) 14_464
Np2 S11 2.843(3) 1_554
Np2 S16 2.868(3) 1_554
Np2 S9 2.889(3) .
Np2 S4 2.971(3) 1_554
Np2 S7 3.109(3) 1_554
Np2 P1 3.287(3) 1_554
Np3 S19 2.722(3) .
Np3 S21 2.751(3) .
Np3 S24 2.783(3) .
Np3 S23 2.788(3) .
Np3 S18 2.805(3) .
Np3 S20 2.880(3) .
Np3 S20 2.910(3) 14_454
Np3 S25 2.915(3) 14_454
Np4 S26 2.739(3) 14_454
Np4 S26 2.739(3) .
Np4 S3 2.800(3) 5_655
Np4 S3 2.800(3) 10_654
Np4 S24 2.834(3) 14_454
Np4 S24 2.834(3) .
Np4 S25 2.910(3) .
Np4 S25 2.910(3) 14_454
P1 S2 1.967(5) .
P1 S11 2.031(4) .
P1 S4 2.098(4) .
P1 S7 2.150(5) .
P1 Np2 3.287(3) 1_556
P2 S8 1.980(4) 14_455
P2 S1 2.044(4) .
P2 S10 2.050(4) .
P2 S9 2.072(4) .
P3 S15 2.022(4) .
P3 S14 2.033(4) 1_554
P3 S18 2.043(4) .
P3 S19 2.053(4) .
P4 S22 2.020(4) .
P4 S6 2.026(4) 12_645
P4 S21 2.035(4) .
P4 S23 2.044(4) .
P5 S13 1.962(4) 5_656
P5 S24 2.034(4) 14_455
P5 S20 2.058(4) 14_455
P5 S25 2.075(4) 14_455
P6 S16 2.027(4) 16_443
P6 S12 2.036(4) 12_645
P6 S26 2.045(4) .
P6 S3 2.047(4) 10_654
P6 K3 3.831(4) 3_565
P7 S17 2.020(4) 16_543
P7 S17 2.020(4) 3_666
P7 S5 2.036(4) 14_454
P7 S5 2.036(4) .
S1 K77 2.969(16) 1_655
S1 K7 3.262(4) 1_655
S2 K4 3.337(5) 7_665
S2 K4 3.392(5) 5_655
S2 K3 3.405(4) 7_665
S3 P6 2.047(4) 10_655
S3 Np4 2.800(3) 10_655
S3 K3 3.269(4) 7_665
S4 Np1 2.855(3) 1_556
S4 Np2 2.971(3) 1_556
S4 K7 3.412(7) 1_656
S4 K77 3.428(17) 1_656
S4 K77 3.595(17) 2_666
S5 Np1 2.862(3) 14_454
S5 K1 3.285(4) 14_455
S6 P4 2.026(4) 11_565
S6 Np1 2.822(3) 13_654
S6 K77 3.637(19) 13_554
S6 K4 3.645(5) 11_565
S6 K2 3.744(5) 4_656
S7 Np1 2.807(3) 1_556
S7 Np2 3.109(3) 1_556
S8 P2 1.980(4) 14_455
S8 K77 3.376(18) 8
S10 K77 2.925(16) 2_665
S10 K7 3.381(3) 1_655
S10 K1 3.603(4) 15_563
S11 Np2 2.843(3) 1_556
S11 K3 3.352(4) 5_655
S11 K4 3.528(4) 8
S12 P6 2.036(4) 11_565
S12 Np2 2.838(3) 14_464
S12 K1 3.214(4) 4_656
S12 K4 3.425(4) 11_565
S12 K77 3.502(17) 13_554
S13 P5 1.962(4) 5_656
S13 K6 3.634(5) 4_656
S14 P3 2.033(4) 1_556
S14 Np2 2.808(3) 1_556
S14 K6 3.425(3) 4_656
S15 K2 3.388(5) 14_455
S15 K1 3.465(4) 15_563
S16 P6 2.027(4) 8
S16 Np2 2.868(3) 1_556
S16 K3 3.212(4) 5_655
S17 P7 2.020(4) 4_646
S17 Np1 2.748(3) 8_545
S17 K1 3.142(5) 4_647
S18 K2 3.745(5) 14_455
S19 K6 3.260(4) 4_655
S20 P5 2.058(4) 14_455
S20 Np3 2.910(3) 14_454
S20 K6 3.325(3) 11
S21 K2 3.450(5) 10_654
S21 K2 3.737(6) 14_455
S22 Np1 2.774(3) 15_564
S24 P5 2.034(4) 14_455
S25 P5 2.075(4) 14_455
S25 Np3 2.915(3) 14_454
S26 K3 3.215(4) 3_565
